data_9005795
loop_
_publ_author_name
'Hazen, R. M.'
'Au, A. Y.'

_publ_section_title
;
 High-pressure crystal chemistry of phenakite (Be2SiO4)
 and bertrandite (Be4Si2O7(OH)2)
 Sample: P = 41 kbar
 Note: y-coordinate of O3 altered
;
_journal_name_full 'Physics and Chemistry of Minerals'
_journal_page_first 69
_journal_page_last 78
_journal_paper_doi 10.1007/BF00311896
_journal_volume 13
_journal_year 1986
_chemical_formula_sum 'Be4 H2 O9 Si2'
_chemical_name_mineral Bertrandite
_space_group_IT_number 36
_symmetry_space_group_name_Hall 'C 2c -2'
_symmetry_space_group_name_H-M 'C m c 21'
_cell_angle_alpha 90
_cell_angle_beta 90
_cell_angle_gamma 90
_cell_formula_units_Z 4
_cell_length_a 8.587
_cell_length_b 14.912
_cell_length_c 4.5901
_cell_volume 587.759
_database_code_amcsd 0007377
_diffrn_ambient_pressure 4.1e+06
_exptl_crystal_density_diffrn 2.692
_cod_original_formula_sum 'Be4 Si2 O9 H2'
_cod_database_code 9005795

loop_
_space_group_symop_operation_xyz
x,y,z
1/2+x,1/2+y,z
x,-y,1/2+z
1/2+x,1/2-y,1/2+z
-x,y,z
1/2-x,1/2+y,z
-x,-y,1/2+z
1/2-x,1/2-y,1/2+z

loop_
_atom_site_label
_atom_site_fract_x
_atom_site_fract_y
_atom_site_fract_z
_atom_site_U_iso_or_equiv
_atom_site_attached_hydrogens
_atom_site_type_symbol
Be1 0.17230 0.05450 0.13600 0.01013 0 Be
Be2 0.32970 0.22330 0.06500 0.00633 0 Be
Si 0.32700 0.11280 0.64990 0.00570 0 Si
O1 0.29560 0.12330 0.00000 0.01013 0 O
O2 0.20480 0.04430 0.50340 0.01013 0 O
O3 0.29900 0.20860 0.48460 0.01393 0 O
O4 0.00000 0.57960 0.58800 0.00887 0 O
O-H1 0.00000 0.76280 0.05330 0.00633 1 O
O-H2 0.00000 0.09470 0.07620 0.00760 1 O

loop_
_cod_changelog_entry_id
_cod_changelog_entry_author
_cod_changelog_entry_date
_cod_changelog_entry_text
1
;cod-tools version 3.8.0
Id: cif_guess_AMCSD_atom_types 9574 2023-05-10 09:00:05Z saulius
;
2023-05-10T18:50:24+03:00
;Derived atom types
from atom names that follow the AMCSD naming convention
(Wat == water, O-H == hydroxyl).
;

loop_
_cod_related_entry_id
_cod_related_entry_database
_cod_related_entry_code
1 AMCSD 0007377
